data_2300501
loop_
_publ_author_name
'Graiff, Claudia'
'Pontiroli, Daniele'
'Bergamonti, Laura'
'Cavallari, Chiara'
'Lottici, Pier Paolo'
'Predieri, Giovanni'

_publ_section_title
;
 Structural investigation of <i>N</i>,<i>N</i>'-methylenebisacrylamide
 <i>via</i> X-ray diffraction assisted by crystal structure prediction
;
_journal_coeditor_code FS5100SUP1
_journal_issue 2
_journal_name_full 'Journal of Applied Crystallography'
_journal_page_first 550
_journal_page_last 557
_journal_paper_doi 10.1107/S1600576715004161
_journal_volume 48
_journal_year 2015
_chemical_formula_sum 'C7 H10 N2 O2'
_chemical_formula_weight 154.17
_chemical_name_systematic
;
 ?
;
_space_group_IT_number 15
_symmetry_cell_setting monoclinic
_symmetry_space_group_name_Hall '-C 2yc'
_symmetry_space_group_name_H-M 'C 1 2/c 1'
_atom_sites_solution_hydrogens geom
_atom_sites_solution_primary direct
_atom_sites_solution_secondary difmap
_audit_creation_method SHELXL-97
_cell_angle_alpha 90.00
_cell_angle_beta 102.370(9)
_cell_angle_gamma 90.00
_cell_formula_units_Z 8
_cell_length_a 17.822(12)
_cell_length_b 4.850(3)
_cell_length_c 19.783(14)
_cell_measurement_reflns_used 90
_cell_measurement_temperature 293(2)
_cell_measurement_theta_max 15
_cell_measurement_theta_min 5
_cell_volume 1670.3(19)
_computing_cell_refinement 'APEX2 (Bruker, 2008)'
_computing_data_collection 'APEX2 (Bruker, 2008)'
_computing_data_reduction 'SAINT (Bruker, 2008)'
_computing_molecular_graphics 'ORTEP-3 for Windows (Farrugia, 1997)'
_computing_publication_material 'WinGX (Farrugia, 1999)'
_computing_structure_refinement 'SHELXL97 (Sheldrick, 1997)'
_computing_structure_solution 'SHELXS97 (Sheldrick, 1990)'
_diffrn_ambient_temperature 293(2)
_diffrn_measured_fraction_theta_full 0.999
_diffrn_measured_fraction_theta_max 0.999
_diffrn_measurement_device_type 'APEX II'
_diffrn_measurement_method 'OMEGA SCAN'
_diffrn_radiation_monochromator graphite
_diffrn_radiation_source 'fine-focus sealed tube'
_diffrn_radiation_type MoK\a
_diffrn_radiation_wavelength 0.71073
_diffrn_reflns_av_R_equivalents 0.0750
_diffrn_reflns_av_sigmaI/netI 0.0698
_diffrn_reflns_limit_h_max 21
_diffrn_reflns_limit_h_min -21
_diffrn_reflns_limit_k_max 5
_diffrn_reflns_limit_k_min -5
_diffrn_reflns_limit_l_max 23
_diffrn_reflns_limit_l_min -23
_diffrn_reflns_number 8010
_diffrn_reflns_theta_full 25.00
_diffrn_reflns_theta_max 25.00
_diffrn_reflns_theta_min 2.11
_exptl_absorpt_coefficient_mu 0.091
_exptl_absorpt_correction_T_max 0.7461
_exptl_absorpt_correction_T_min 0.5523
_exptl_absorpt_correction_type empirical
_exptl_absorpt_process_details 'software bruker'
_exptl_crystal_colour colorless
_exptl_crystal_density_diffrn 1.226
_exptl_crystal_density_method 'not measured'
_exptl_crystal_description needle
_exptl_crystal_F_000 656
_exptl_crystal_size_max 0.204
_exptl_crystal_size_mid 0.088
_exptl_crystal_size_min 0.055
_refine_diff_density_max 0.240
_refine_diff_density_min -0.192
_refine_diff_density_rms 0.054
_refine_ls_extinction_method none
_refine_ls_goodness_of_fit_ref 0.990
_refine_ls_hydrogen_treatment constr
_refine_ls_matrix_type full
_refine_ls_number_parameters 100
_refine_ls_number_reflns 1461
_refine_ls_number_restraints 0
_refine_ls_restrained_S_all 0.990
_refine_ls_R_factor_all 0.1233
_refine_ls_R_factor_gt 0.0738
_refine_ls_shift/su_max 0.000
_refine_ls_shift/su_mean 0.000
_refine_ls_structure_factor_coef Fsqd
_refine_ls_weighting_details 'calc w=1/[\s^2^(Fo^2^)+(0.0758P)^2^+6.8758P] where P=(Fo^2^+2Fc^2^)/3'
_refine_ls_weighting_scheme calc
_refine_ls_wR_factor_gt 0.1983
_refine_ls_wR_factor_ref 0.2281
_reflns_number_gt 871
_reflns_number_total 1461
_reflns_threshold_expression >2\s(I)
_cod_data_source_file fs5100sup1.cif
_cod_data_source_block I
_cod_original_cell_volume 1670(2)
_cod_original_sg_symbol_H-M C2/c
_cod_database_code 2300501
_cod_database_fobs_code 2300501
_publcif_datablock.id {b7685c76-b195-4971-b0b1-70c5d8d67657}

_publcif_info_exptl_table_max_cols 4
_publcif_info_exptl_table_use_headnotes n

loop_
_symmetry_equiv_pos_as_xyz
'x, y, z'
'-x, y, -z+1/2'
'x+1/2, y+1/2, z'
'-x+1/2, y+1/2, -z+1/2'
'-x, -y, -z'
'x, -y, z-1/2'
'-x+1/2, -y+1/2, -z'
'x+1/2, -y+1/2, z-1/2'

loop_
_atom_site_label
_atom_site_type_symbol
_atom_site_fract_x
_atom_site_fract_y
_atom_site_fract_z
_atom_site_U_iso_or_equiv
_atom_site_adp_type
_atom_site_occupancy
_atom_site_symmetry_multiplicity
_atom_site_calc_flag
_atom_site_refinement_flags
C1 C 0.1212(3) 0.3506(9) -0.0069(2) 0.0514(11) Uani 1 1 d .
C2 C 0.1700(2) 0.1805(8) 0.1933(2) 0.0475(11) Uani 1 1 d .
C3 C 0.2245(3) 0.2668(10) 0.0929(2) 0.0546(12) Uani 1 1 d .
H3A H 0.2521 0.4174 0.0770 0.066 Uiso 1 1 calc R
H3B H 0.2606 0.1171 0.1069 0.066 Uiso 1 1 calc R
C4 C 0.0588(3) 0.2240(10) -0.0579(2) 0.0621(13) Uani 1 1 d .
H4 H 0.0581 0.0330 -0.0621 0.075 Uiso 1 1 calc R
C5 C 0.0052(3) 0.3612(12) -0.0967(3) 0.0781(16) Uani 1 1 d .
H5A H 0.0044 0.5525 -0.0936 0.094 Uiso 1 1 calc R
H5B H -0.0330 0.2699 -0.1281 0.094 Uiso 1 1 calc R
C6 C 0.1402(3) 0.3040(10) 0.2498(2) 0.0596(13) Uani 1 1 d .
H6 H 0.1441 0.4941 0.2558 0.071 Uiso 1 1 calc R
C7 C 0.1092(4) 0.1646(12) 0.2913(3) 0.101(2) Uani 1 1 d .
H7A H 0.1045 -0.0258 0.2864 0.121 Uiso 1 1 calc R
H7B H 0.0911 0.2533 0.3263 0.121 Uiso 1 1 calc R
N1 N 0.1650(2) 0.1751(7) 0.03660(17) 0.0550(10) Uani 1 1 d .
H1 H 0.1572 0.0010 0.0306 0.066 Uiso 1 1 calc R
N2 N 0.1961(2) 0.3576(7) 0.15207(17) 0.0505(10) Uani 1 1 d .
H2 H 0.1960 0.5310 0.1611 0.061 Uiso 1 1 calc R
O1 O 0.1329(2) 0.6015(6) -0.00422(18) 0.0701(11) Uani 1 1 d .
O2 O 0.17040(19) -0.0707(6) 0.18383(17) 0.0639(10) Uani 1 1 d .

loop_
_atom_site_aniso_label
_atom_site_aniso_U_11
_atom_site_aniso_U_22
_atom_site_aniso_U_33
_atom_site_aniso_U_23
_atom_site_aniso_U_13
_atom_site_aniso_U_12
C1 0.068(3) 0.040(2) 0.049(2) -0.001(2) 0.017(2) 0.006(2)
C2 0.055(3) 0.037(2) 0.047(2) 0.0022(19) 0.003(2) 0.0042(19)
C3 0.066(3) 0.048(3) 0.050(3) 0.003(2) 0.013(2) 0.004(2)
C4 0.091(4) 0.045(3) 0.048(3) -0.008(2) 0.011(3) 0.002(3)
C5 0.082(4) 0.067(3) 0.080(4) -0.002(3) 0.006(3) -0.007(3)
C6 0.081(3) 0.046(3) 0.055(3) -0.001(2) 0.022(3) 0.006(2)
C7 0.145(6) 0.067(4) 0.117(5) 0.013(4) 0.085(5) 0.016(4)
N1 0.083(3) 0.039(2) 0.042(2) -0.0014(16) 0.0122(19) -0.0007(19)
N2 0.071(3) 0.0359(19) 0.044(2) -0.0036(16) 0.0110(18) -0.0018(17)
O1 0.090(3) 0.0323(17) 0.083(2) 0.0018(16) 0.0084(19) -0.0001(16)
O2 0.091(3) 0.0319(17) 0.073(2) -0.0025(15) 0.0249(19) 0.0025(15)

loop_
_atom_type_symbol
_atom_type_description
_atom_type_scat_dispersion_real
_atom_type_scat_dispersion_imag
_atom_type_scat_source
C C 0.0033 0.0016 'International Tables Vol C Tables 4.2.6.8 and 6.1.1.4'
H H 0.0000 0.0000 'International Tables Vol C Tables 4.2.6.8 and 6.1.1.4'
N N 0.0061 0.0033 'International Tables Vol C Tables 4.2.6.8 and 6.1.1.4'
O O 0.0106 0.0060 'International Tables Vol C Tables 4.2.6.8 and 6.1.1.4'

loop_
_geom_angle_atom_site_label_1
_geom_angle_atom_site_label_2
_geom_angle_atom_site_label_3
_geom_angle
O1 C1 N1 122.0(4)
O1 C1 C4 122.6(4)
N1 C1 C4 115.4(4)
O2 C2 N2 122.0(4)
O2 C2 C6 122.3(4)
N2 C2 C6 115.7(4)
N1 C3 N2 113.3(4)
N1 C3 H3A 108.9
N2 C3 H3A 108.9
N1 C3 H3B 108.9
N2 C3 H3B 108.9
H3A C3 H3B 107.7
C5 C4 C1 123.7(5)
C5 C4 H4 118.1
C1 C4 H4 118.1
C4 C5 H5A 120.0
C4 C5 H5B 120.0
H5A C5 H5B 120.0
C7 C6 C2 123.5(5)
C7 C6 H6 118.3
C2 C6 H6 118.3
C6 C7 H7A 120.0
C6 C7 H7B 120.0
H7A C7 H7B 120.0
C1 N1 C3 122.4(4)
C1 N1 H1 118.8
C3 N1 H1 118.8
C2 N2 C3 121.9(4)
C2 N2 H2 119.0
C3 N2 H2 119.0

loop_
_geom_bond_atom_site_label_1
_geom_bond_atom_site_label_2
_geom_bond_distance
C1 O1 1.234(5)
C1 N1 1.336(5)
C1 C4 1.467(7)
C2 O2 1.233(5)
C2 N2 1.334(5)
C2 C6 1.466(6)
C3 N1 1.435(6)
C3 N2 1.439(5)
C3 H3A 0.9700
C3 H3B 0.9700
C4 C5 1.277(7)
C4 H4 0.9300
C5 H5A 0.9300
C5 H5B 0.9300
C6 C7 1.277(7)
C6 H6 0.9300
C7 H7A 0.9300
C7 H7B 0.9300
N1 H1 0.8600
N2 H2 0.8600

loop_
_publcif_info_datablock.id
_publcif_info_datablock.publ_exptl
_publcif_info_datablock.publ_geom
_publcif_info_datablock.structure
{f93c75bd-2a10-40ce-837f-5b54536ecdf8} ? ? ?
{b7685c76-b195-4971-b0b1-70c5d8d67657} y y y

loop_
_publcif_info_exptl_table_extra_item
sin_theta_over_lambda_max
